data_7152644
loop_
_publ_author_name
'Grzegorzek, Norbert'
'Latos-Gra\.zy\'nski, Lechos\/law'
'Szterenberg, Ludmi\/la'

_publ_section_title
;
 Regioselective phosphorylation and thiophosphorylation of N-confused
 porphyrin: a route to hybrid carbaporphyrinoids.
;
_journal_issue 40
_journal_name_full 'Organic &amp; biomolecular chemistry'
_journal_page_first 8064
_journal_page_last 8075
_journal_paper_doi 10.1039/c2ob26019k
_journal_volume 10
_journal_year 2012
_chemical_formula_sum 'C122.58 H99.16 Cl5.16 N8 P2 S2'
_chemical_formula_weight 1993.20
_chemical_name_systematic
;
5,10,15,20-tetratolyl-2-aza-21-diphenylthiophosphoryl-21-carbaporphiryn
2.6 dichloromethane solvate
;
_space_group_IT_number 7
_symmetry_space_group_name_Hall 'P -2yc'
_symmetry_space_group_name_H-M 'P 1 c 1'
_atom_sites_solution_hydrogens geom
_atom_sites_solution_primary direct
_atom_sites_solution_secondary difmap
_audit_creation_method SHELXL-97
_cell_angle_alpha 90.00
_cell_angle_beta 116.67(3)
_cell_angle_gamma 90.00
_cell_formula_units_Z 2
_cell_length_a 14.482(3)
_cell_length_b 13.250(3)
_cell_length_c 29.776(7)
_cell_measurement_temperature 100(2)
_cell_volume 5106(2)
_computing_structure_refinement 'SHELXL-97 (Sheldrick, 1997)'
_computing_structure_solution 'SHELXS-97 (Sheldrick, 1990)'
_diffrn_ambient_temperature 100(2)
_diffrn_measured_fraction_theta_full 0.997
_diffrn_measured_fraction_theta_max 0.649
_diffrn_radiation_monochromator graphite
_diffrn_radiation_source 'fine-focus sealed tube'
_diffrn_radiation_type MoK\a
_diffrn_radiation_wavelength 0.71073
_diffrn_reflns_av_R_equivalents 0.0415
_diffrn_reflns_av_sigmaI/netI 0.0875
_diffrn_reflns_limit_h_max 19
_diffrn_reflns_limit_h_min -24
_diffrn_reflns_limit_k_max 19
_diffrn_reflns_limit_k_min -17
_diffrn_reflns_limit_l_max 41
_diffrn_reflns_limit_l_min -40
_diffrn_reflns_number 48890
_diffrn_reflns_theta_full 26.50
_diffrn_reflns_theta_max 36.95
_diffrn_reflns_theta_min 3.06
_exptl_absorpt_coefficient_mu 0.275
_exptl_absorpt_correction_type none
_exptl_crystal_colour green
_exptl_crystal_density_diffrn 1.297
_exptl_crystal_density_method 'not measured'
_exptl_crystal_F_000 2081
_exptl_crystal_size_max 0.31
_exptl_crystal_size_mid 0.21
_exptl_crystal_size_min 0.10
_refine_diff_density_max 0.685
_refine_diff_density_min -1.025
_refine_diff_density_rms 0.077
_refine_ls_abs_structure_details 'Flack H D (1983), Acta Cryst. A39, 876-881'
_refine_ls_abs_structure_Flack 0.47(6)
_refine_ls_extinction_method none
_refine_ls_goodness_of_fit_ref 1.001
_refine_ls_hydrogen_treatment constr
_refine_ls_matrix_type full
_refine_ls_number_parameters 1322
_refine_ls_number_reflns 24762
_refine_ls_number_restraints 23
_refine_ls_restrained_S_all 1.003
_refine_ls_R_factor_all 0.0947
_refine_ls_R_factor_gt 0.0627
_refine_ls_shift/su_max 0.055
_refine_ls_shift/su_mean 0.001
_refine_ls_structure_factor_coef Fsqd
_refine_ls_weighting_details 'calc w=1/[\s^2^(Fo^2^)+(0.0900P)^2^+0.0000P] where P=(Fo^2^+2Fc^2^)/3'
_refine_ls_weighting_scheme calc
_refine_ls_wR_factor_gt 0.1517
_refine_ls_wR_factor_ref 0.1615
_reflns_number_gt 16579
_reflns_number_total 24762
_reflns_threshold_expression >2sigma(I)
_cod_data_source_file c2ob26019k.txt
_cod_data_source_block ng07
_cod_original_sg_symbol_H-M Pc
_cod_database_code 7152644

loop_
_symmetry_equiv_pos_as_xyz
'x, y, z'
'x, -y, z+1/2'

loop_
_atom_site_label
_atom_site_type_symbol
_atom_site_fract_x
_atom_site_fract_y
_atom_site_fract_z
_atom_site_U_iso_or_equiv
_atom_site_adp_type
_atom_site_occupancy
_atom_site_symmetry_multiplicity
_atom_site_calc_flag
_atom_site_refinement_flags
S1 S 0.41223(10) 0.74533(7) 0.44747(5) 0.02571(19) Uani 1 1 d .
P1 P 0.34693(10) 0.63740(6) 0.46799(5) 0.01885(17) Uani 1 1 d .
N2 N 0.1624(2) 0.4119(2) 0.38897(12) 0.0262(7) Uani 1 1 d .
N22 N 0.3628(2) 0.5861(2) 0.35748(11) 0.0190(6) Uani 1 1 d .
H22 H 0.3018 0.6099 0.3486 0.023 Uiso 1 1 d R
N23 N 0.2716(2) 0.7956(2) 0.32903(11) 0.0176(5) Uani 1 1 d .
H23 H 0.2651 0.7510 0.3484 0.021 Uiso 1 1 d R
N24 N 0.1355(2) 0.7633(2) 0.37481(11) 0.0174(6) Uani 1 1 d .
C1 C 0.1408(2) 0.5633(3) 0.41736(13) 0.0195(7) Uani 1 1 d .
C3 C 0.0979(3) 0.4670(2) 0.39860(13) 0.0179(6) Uani 1 1 d .
H3 H 0.0329 0.4458 0.3938 0.022 Uiso 1 1 calc R
C4 C 0.2537(3) 0.4684(2) 0.40254(13) 0.0193(7) Uani 1 1 d .
C5 C 0.3374(2) 0.4295(2) 0.39509(13) 0.0185(6) Uani 1 1 d .
C6 C 0.3971(2) 0.4953(2) 0.38188(13) 0.0181(7) Uani 1 1 d .
C7 C 0.5005(3) 0.4848(3) 0.38911(15) 0.0235(7) Uani 1 1 d .
H7 H 0.5439 0.4303 0.4041 0.028 Uiso 1 1 calc R
C8 C 0.5250(3) 0.5687(3) 0.37013(14) 0.0228(7) Uani 1 1 d .
H8 H 0.5886 0.5815 0.3707 0.027 Uiso 1 1 calc R
C9 C 0.4371(2) 0.6335(3) 0.34929(13) 0.0180(6) Uani 1 1 d .
C10 C 0.4277(2) 0.7254(2) 0.32473(13) 0.0175(6) Uani 1 1 d .
C11 C 0.3452(2) 0.7945(3) 0.31132(13) 0.0180(6) Uani 1 1 d .
C12 C 0.3234(3) 0.8770(3) 0.27731(13) 0.0200(7) Uani 1 1 d .
H12 H 0.3591 0.8928 0.2589 0.024 Uiso 1 1 calc R
C13 C 0.2414(3) 0.9287(3) 0.27635(13) 0.0188(7) Uani 1 1 d .
H13 H 0.2109 0.9857 0.2572 0.023 Uiso 1 1 calc R
C14 C 0.2105(2) 0.8788(2) 0.31052(13) 0.0169(6) Uani 1 1 d .
C15 C 0.1355(2) 0.9119(2) 0.32471(13) 0.0163(6) Uani 1 1 d .
C16 C 0.1082(2) 0.8598(3) 0.35865(14) 0.0186(6) Uani 1 1 d .
C17 C 0.0444(3) 0.9021(3) 0.38028(14) 0.0217(7) Uani 1 1 d .
H17 H 0.0170 0.9669 0.3754 0.026 Uiso 1 1 calc R
C18 C 0.0328(3) 0.8290(3) 0.40880(14) 0.0209(7) Uani 1 1 d .
H18 H -0.0034 0.8343 0.4278 0.025 Uiso 1 1 calc R
C19 C 0.0870(3) 0.7410(2) 0.40447(13) 0.0185(6) Uani 1 1 d .
C20 C 0.0791(3) 0.6431(2) 0.42060(13) 0.0174(6) Uani 1 1 d .
C21 C 0.2434(3) 0.5637(2) 0.42212(13) 0.0170(6) Uani 1 1 d .
C22 C 0.4420(3) 0.5438(3) 0.50548(13) 0.0200(7) Uani 1 1 d .
C23 C 0.4137(3) 0.4498(3) 0.51657(14) 0.0219(7) Uani 1 1 d .
H1 H 0.3441 0.4329 0.5033 0.026 Uiso 1 1 calc R
C24 C 0.4875(3) 0.3814(3) 0.54692(14) 0.0251(8) Uani 1 1 d .
H24 H 0.4675 0.3180 0.5528 0.030 Uiso 1 1 calc R
C25 C 0.5912(3) 0.4073(3) 0.56857(15) 0.0306(9) Uani 1 1 d .
H25 H 0.6408 0.3623 0.5899 0.037 Uiso 1 1 calc R
C26 C 0.6203(3) 0.4992(3) 0.55845(16) 0.0338(9) Uani 1 1 d .
H26 H 0.6900 0.5163 0.5728 0.041 Uiso 1 1 calc R
C27 C 0.5459(3) 0.5687(3) 0.52644(14) 0.0257(8) Uani 1 1 d .
H27 H 0.5665 0.6308 0.5195 0.031 Uiso 1 1 calc R
C28 C 0.3024(3) 0.6865(3) 0.51230(13) 0.0204(7) Uani 1 1 d .
C29 C 0.2799(3) 0.6244(3) 0.54371(15) 0.0248(7) Uani 1 1 d .
H29 H 0.2803 0.5548 0.5399 0.030 Uiso 1 1 calc R
C30 C 0.2568(3) 0.6637(3) 0.58038(16) 0.0324(9) Uani 1 1 d .
H30 H 0.2410 0.6209 0.6007 0.039 Uiso 1 1 calc R
C31 C 0.2573(3) 0.7674(3) 0.58679(16) 0.0335(9) Uani 1 1 d .
H31 H 0.2435 0.7944 0.6119 0.040 Uiso 1 1 calc R
C32 C 0.2786(3) 0.8302(3) 0.55556(17) 0.0347(9) Uani 1 1 d .
H32 H 0.2779 0.8998 0.5595 0.042 Uiso 1 1 calc R
C33 C 0.3009(3) 0.7908(3) 0.51855(15) 0.0286(8) Uani 1 1 d .
H33 H 0.3150 0.8340 0.4977 0.034 Uiso 1 1 calc R
C51 C 0.3597(3) 0.3218(3) 0.39875(14) 0.0212(7) Uani 1 1 d .
C52 C 0.3403(3) 0.2597(3) 0.43194(15) 0.0250(7) Uani 1 1 d .
H52 H 0.3097 0.2871 0.4508 0.030 Uiso 1 1 calc R
C53 C 0.3660(3) 0.1588(3) 0.43684(15) 0.0272(8) Uani 1 1 d .
H53 H 0.3527 0.1196 0.4592 0.033 Uiso 1 1 calc R
C54 C 0.4107(3) 0.1140(3) 0.40960(16) 0.0292(8) Uani 1 1 d .
C55 C 0.4271(3) 0.1743(3) 0.37572(15) 0.0270(8) Uani 1 1 d .
H55 H 0.4558 0.1454 0.3564 0.032 Uiso 1 1 calc R
C56 C 0.4023(3) 0.2753(3) 0.36971(15) 0.0244(7) Uani 1 1 d .
H56 H 0.4137 0.3131 0.3464 0.029 Uiso 1 1 calc R
C57 C 0.4385(4) 0.0034(3) 0.41557(18) 0.0404(10) Uani 1 1 d .
H57A H 0.4200 -0.0260 0.4399 0.061 Uiso 1 1 calc R
H57B H 0.5115 -0.0040 0.4267 0.061 Uiso 1 1 calc R
H57C H 0.4016 -0.0302 0.3839 0.061 Uiso 1 1 calc R
C61 C 0.5150(2) 0.7561(3) 0.31369(13) 0.0192(7) Uani 1 1 d .
C62 C 0.5520(3) 0.6914(3) 0.28864(14) 0.0212(7) Uani 1 1 d .
H62 H 0.5215 0.6285 0.2781 0.025 Uiso 1 1 calc R
C63 C 0.6341(3) 0.7199(3) 0.27930(14) 0.0252(8) Uani 1 1 d .
H63 H 0.6572 0.6758 0.2622 0.030 Uiso 1 1 calc R
C64 C 0.6823(3) 0.8130(3) 0.29495(16) 0.0302(9) Uani 1 1 d .
C65 C 0.6479(3) 0.8747(3) 0.32202(17) 0.0306(9) Uani 1 1 d .
H65 H 0.6808 0.9360 0.3344 0.037 Uiso 1 1 calc R
C66 C 0.5658(3) 0.8468(3) 0.33086(16) 0.0252(8) Uani 1 1 d .
H66 H 0.5441 0.8900 0.3488 0.030 Uiso 1 1 calc R
C67 C 0.7707(3) 0.8444(4) 0.28453(18) 0.0388(10) Uani 1 1 d .
H67A H 0.8189 0.7897 0.2924 0.058 Uiso 1 1 calc R
H67B H 0.8049 0.9018 0.3049 0.058 Uiso 1 1 calc R
H67C H 0.7448 0.8618 0.2497 0.058 Uiso 1 1 calc R
C71 C 0.0840(3) 1.0102(2) 0.30666(13) 0.0177(6) Uani 1 1 d .
C72 C 0.1384(3) 1.1013(3) 0.31634(14) 0.0219(7) Uani 1 1 d .
H72 H 0.2102 1.1004 0.3308 0.026 Uiso 1 1 calc R
C73 C 0.0874(3) 1.1917(3) 0.30483(16) 0.0267(8) Uani 1 1 d .
H73 H 0.1258 1.2510 0.3119 0.032 Uiso 1 1 calc R
C74 C -0.0203(3) 1.1982(3) 0.28288(15) 0.0247(7) Uani 1 1 d .
C75 C -0.0744(3) 1.1068(3) 0.27100(15) 0.0256(8) Uani 1 1 d .
H75 H -0.1463 1.1077 0.2548 0.031 Uiso 1 1 calc R
C76 C -0.0234(3) 1.0153(3) 0.28286(14) 0.0214(7) Uani 1 1 d .
H76 H -0.0616 0.9559 0.2748 0.026 Uiso 1 1 calc R
C77 C -0.0765(3) 1.2978(3) 0.27251(18) 0.0353(9) Uani 1 1 d .
H77A H -0.1307 1.2941 0.2826 0.053 Uiso 1 1 calc R
H77B H -0.1056 1.3125 0.2372 0.053 Uiso 1 1 calc R
H77C H -0.0289 1.3502 0.2911 0.053 Uiso 1 1 calc R
C81 C -0.0034(2) 0.6208(2) 0.43559(13) 0.0184(7) Uani 1 1 d .
C82 C -0.1018(3) 0.6639(3) 0.41054(14) 0.0207(7) Uani 1 1 d .
H82 H -0.1171 0.7062 0.3832 0.025 Uiso 1 1 calc R
C83 C -0.1777(3) 0.6433(3) 0.42669(14) 0.0254(8) Uani 1 1 d .
H83 H -0.2423 0.6737 0.4105 0.030 Uiso 1 1 calc R
C84 C -0.1570(3) 0.5790(3) 0.46610(15) 0.0265(8) Uani 1 1 d .
C85 C -0.0607(3) 0.5337(3) 0.48982(15) 0.0271(8) Uani 1 1 d .
H85 H -0.0468 0.4890 0.5162 0.033 Uiso 1 1 calc R
C86 C 0.0154(3) 0.5539(3) 0.47482(14) 0.0215(7) Uani 1 1 d .
H86 H 0.0794 0.5225 0.4911 0.026 Uiso 1 1 calc R
C87 C -0.2363(3) 0.5567(4) 0.48475(17) 0.0426(11) Uani 1 1 d .
H87A H -0.2072 0.5706 0.5201 0.064 Uiso 1 1 calc R
H87B H -0.2560 0.4869 0.4789 0.064 Uiso 1 1 calc R
H87C H -0.2960 0.5984 0.4671 0.064 Uiso 1 1 calc R
S2 S 0.15166(10) 0.60323(7) 0.08730(5) 0.0282(2) Uani 1 1 d .
P2 P 0.11495(10) 0.74582(7) 0.08113(5) 0.01984(18) Uani 1 1 d .
N2A N 0.2395(2) 1.0001(2) 0.15334(12) 0.0241(6) Uani 1 1 d .
N22A N 0.3390(2) 0.6500(2) 0.18634(11) 0.0183(6) Uani 1 1 d .
H22A H 0.2997 0.6853 0.1950 0.022 Uiso 1 1 d R
N23A N 0.1802(2) 0.6021(2) 0.22047(12) 0.0198(6) Uani 1 1 d .
N24A N 0.0642(2) 0.7919(2) 0.18496(11) 0.0184(6) Uani 1 1 d .
H24A H 0.1205 0.7671 0.1866 0.022 Uiso 1 1 d R
C1A C 0.1609(3) 0.9265(2) 0.14110(13) 0.0184(7) Uani 1 1 d .
C3A C 0.3179(3) 0.9538(3) 0.15153(13) 0.0200(7) Uani 1 1 d .
H3A H 0.3798 0.9856 0.1579 0.024 Uiso 1 1 calc R
C4A C 0.2986(2) 0.8508(3) 0.13891(13) 0.0192(7) Uani 1 1 d .
C5A C 0.3760(3) 0.7843(3) 0.14009(13) 0.0198(7) Uani 1 1 d .
C6A C 0.3878(2) 0.6867(3) 0.15934(14) 0.0201(7) Uani 1 1 d .
C7A C 0.4478(3) 0.6052(3) 0.15525(15) 0.0253(8) Uani 1 1 d .
H7A H 0.4912 0.6077 0.1398 0.030 Uiso 1 1 calc R
C8A C 0.4306(3) 0.5233(3) 0.17771(14) 0.0237(7) Uani 1 1 d .
H8A H 0.4592 0.4595 0.1800 0.028 Uiso 1 1 calc R
C9A C 0.3606(2) 0.5525(3) 0.19731(13) 0.0188(7) Uani 1 1 d .
C10A C 0.3195(2) 0.4898(3) 0.22274(13) 0.0180(7) Uani 1 1 d .
C11A C 0.2392(2) 0.5159(3) 0.23468(13) 0.0202(7) Uani 1 1 d .
C12A C 0.2021(3) 0.4481(3) 0.26122(14) 0.0223(7) Uani 1 1 d .
H12A H 0.2305 0.3861 0.2753 0.027 Uiso 1 1 calc R
C13A C 0.1195(3) 0.4917(3) 0.26164(14) 0.0216(7) Uani 1 1 d .
H13A H 0.0791 0.4659 0.2759 0.026 Uiso 1 1 calc R
C14A C 0.1048(2) 0.5872(2) 0.23548(13) 0.0182(7) Uani 1 1 d .
C15A C 0.0188(2) 0.6496(2) 0.22458(13) 0.0175(6) Uani 1 1 d .
C16A C 0.0019(3) 0.7438(3) 0.20158(13) 0.0183(7) Uani 1 1 d .
C17A C -0.0829(3) 0.8107(3) 0.19143(14) 0.0237(7) Uani 1 1 d .
H17A H -0.1384 0.7984 0.1984 0.028 Uiso 1 1 calc R
C18A C -0.0679(3) 0.8950(3) 0.16991(14) 0.0224(7) Uani 1 1 d .
H18A H -0.1118 0.9505 0.1597 0.027 Uiso 1 1 calc R
C19A C 0.0251(3) 0.8855(2) 0.16542(13) 0.0185(7) Uani 1 1 d .
C20A C 0.0729(3) 0.9542(3) 0.14707(13) 0.0188(7) Uani 1 1 d .
C21A C 0.1951(2) 0.8315(2) 0.13073(13) 0.0173(6) Uani 1 1 d .
C22A C 0.1192(3) 0.8005(3) 0.02625(14) 0.0249(7) Uani 1 1 d .
C23A C 0.1354(3) 0.9044(3) 0.02283(15) 0.0248(7) Uani 1 1 d .
H23A H 0.1443 0.9470 0.0493 0.030 Uiso 1 1 calc R
C24A C 0.1381(3) 0.9433(3) -0.01954(16) 0.0324(9) Uani 1 1 d .
H2 H 0.1480 1.0122 -0.0216 0.039 Uiso 1 1 calc R
C25A C 0.1266(4) 0.8814(4) -0.05848(19) 0.0498(13) Uani 1 1 d .
H25A H 0.1280 0.9081 -0.0871 0.060 Uiso 1 1 calc R
C26A C 0.1130(5) 0.7812(4) -0.05517(19) 0.0619(17) Uani 1 1 d .
H26A H 0.1066 0.7391 -0.0814 0.074 Uiso 1 1 calc R
C27A C 0.1086(4) 0.7402(3) -0.01366(17) 0.0460(12) Uani 1 1 d .
H27A H 0.0983 0.6711 -0.0125 0.055 Uiso 1 1 calc R
C28A C -0.0205(3) 0.7596(3) 0.06727(14) 0.0251(7) Uani 1 1 d .
C29A C -0.0813(3) 0.8403(4) 0.03961(16) 0.0374(10) Uani 1 1 d .
H29A H -0.0499 0.8935 0.0313 0.045 Uiso 1 1 calc R
C30A C -0.1840(3) 0.8438(4) 0.02451(19) 0.0471(12) Uani 1 1 d .
H30A H -0.2231 0.8978 0.0055 0.056 Uiso 1 1 calc R
C31A C -0.2316(4) 0.7640(5) 0.0380(2) 0.0569(15) Uani 1 1 d .
H31A H -0.3023 0.7657 0.0282 0.068 Uiso 1 1 calc R
C32A C -0.1738(4) 0.6847(4) 0.06548(19) 0.0443(11) Uani 1 1 d .
H32A H -0.2050 0.6320 0.0742 0.053 Uiso 1 1 calc R
C33A C -0.0681(3) 0.6828(3) 0.08037(16) 0.0338(9) Uani 1 1 d .
H33A H -0.0288 0.6290 0.0995 0.041 Uiso 1 1 calc R
C51A C 0.4517(3) 0.8273(3) 0.12393(14) 0.0227(7) Uani 1 1 d .
C52A C 0.4139(3) 0.8930(3) 0.08238(15) 0.0252(8) Uani 1 1 d .
H52A H 0.3433 0.9048 0.0649 0.030 Uiso 1 1 calc R
C53A C 0.4798(3) 0.9398(3) 0.06730(16) 0.0320(9) Uani 1 1 d .
H53A H 0.4530 0.9840 0.0402 0.038 Uiso 1 1 calc R
C54A C 0.5861(3) 0.9226(4) 0.09160(18) 0.0427(11) Uani 1 1 d .
C55A C 0.6223(3) 0.8571(4) 0.13195(19) 0.0468(12) Uani 1 1 d .
H55A H 0.6929 0.8444 0.1488 0.056 Uiso 1 1 calc R
C56A C 0.5568(3) 0.8086(3) 0.14855(16) 0.0335(9) Uani 1 1 d .
H56A H 0.5838 0.7645 0.1757 0.040 Uiso 1 1 calc R
C57A C 0.6583(4) 0.9773(5) 0.0763(2) 0.0732(19) Uani 1 1 d .
H57D H 0.6200 1.0046 0.0432 0.110 Uiso 1 1 calc R
H57E H 0.7095 0.9311 0.0764 0.110 Uiso 1 1 calc R
H57F H 0.6917 1.0311 0.0996 0.110 Uiso 1 1 calc R
C61A C 0.3657(3) 0.3868(3) 0.23606(14) 0.0205(7) Uani 1 1 d .
C62A C 0.4714(3) 0.3761(3) 0.26789(15) 0.0240(7) Uani 1 1 d .
H62A H 0.5123 0.4331 0.2809 0.029 Uiso 1 1 calc R
C63A C 0.5149(3) 0.2815(3) 0.27994(15) 0.0284(8) Uani 1 1 d .
H63A H 0.5852 0.2752 0.3013 0.034 Uiso 1 1 calc R
C64A C 0.4560(3) 0.1955(3) 0.26080(16) 0.0330(9) Uani 1 1 d .
C65A C 0.3517(3) 0.2060(3) 0.22982(17) 0.0356(9) Uani 1 1 d .
H65A H 0.3107 0.1489 0.2173 0.043 Uiso 1 1 calc R
C66A C 0.3079(3) 0.3005(3) 0.21734(16) 0.0303(8) Uani 1 1 d .
H66A H 0.2377 0.3062 0.1958 0.036 Uiso 1 1 calc R
C67A C 0.5053(4) 0.0910(3) 0.2737(2) 0.0486(12) Uani 1 1 d .
H67D H 0.5757 0.0971 0.2988 0.073 Uiso 1 1 calc R
H67E H 0.5033 0.0605 0.2441 0.073 Uiso 1 1 calc R
H67F H 0.4678 0.0497 0.2864 0.073 Uiso 1 1 calc R
C71A C -0.0636(2) 0.6098(2) 0.23700(13) 0.0179(7) Uani 1 1 d .
C72A C -0.0494(3) 0.6021(3) 0.28609(14) 0.0242(7) Uani 1 1 d .
H72A H 0.0101 0.6280 0.3123 0.029 Uiso 1 1 calc R
C73A C -0.1242(3) 0.5556(3) 0.29625(15) 0.0280(8) Uani 1 1 d .
H73A H -0.1126 0.5496 0.3295 0.034 Uiso 1 1 calc R
C74A C -0.2151(3) 0.5181(3) 0.25858(15) 0.0220(7) Uani 1 1 d .
C75A C -0.2299(3) 0.5288(3) 0.20904(16) 0.0331(9) Uani 1 1 d .
H75A H -0.2906 0.5052 0.1828 0.040 Uiso 1 1 calc R
C76A C -0.1557(3) 0.5739(3) 0.19861(14) 0.0272(8) Uani 1 1 d .
H76A H -0.1674 0.5805 0.1654 0.033 Uiso 1 1 calc R
C77A C -0.2910(3) 0.4639(3) 0.27066(18) 0.0336(9) Uani 1 1 d .
H77D H -0.3587 0.4701 0.2430 0.050 Uiso 1 1 calc R
H77E H -0.2909 0.4927 0.3003 0.050 Uiso 1 1 calc R
H77F H -0.2724 0.3939 0.2765 0.050 Uiso 1 1 calc R
C81A C 0.0409(3) 1.0621(3) 0.13972(14) 0.0203(7) Uani 1 1 d .
C82A C 0.0223(3) 1.1154(3) 0.17477(15) 0.0272(8) Uani 1 1 d .
H82A H 0.0219 1.0815 0.2020 0.033 Uiso 1 1 calc R
C83A C 0.0041(3) 1.2189(3) 0.16992(15) 0.0304(8) Uani 1 1 d .
H83A H -0.0078 1.2534 0.1940 0.037 Uiso 1 1 calc R
C84A C 0.0035(3) 1.2716(3) 0.12903(15) 0.0271(8) Uani 1 1 d .
C85A C 0.0217(3) 1.2177(3) 0.09440(16) 0.0320(9) Uani 1 1 d .
H85A H 0.0210 1.2512 0.0668 0.038 Uiso 1 1 calc R
C86A C 0.0410(3) 1.1158(3) 0.09923(15) 0.0294(8) Uani 1 1 d .
H86A H 0.0542 1.0821 0.0753 0.035 Uiso 1 1 calc R
C87A C -0.0144(4) 1.3843(3) 0.12472(17) 0.0390(10) Uani 1 1 d .
H87D H -0.0510 1.4027 0.0899 0.058 Uiso 1 1 calc R
H87E H 0.0508 1.4187 0.1398 0.058 Uiso 1 1 calc R
H87F H -0.0546 1.4031 0.1417 0.058 Uiso 1 1 calc R
Cl1 Cl 0.66566(15) 0.82546(17) 0.47470(9) 0.1020(7) Uani 1 1 d D
Cl2 Cl 0.83252(18) 0.91994(16) 0.46004(9) 0.1067(7) Uani 1 1 d D
C1S C 0.7938(4) 0.8463(6) 0.4995(2) 0.094(2) Uani 1 1 d D
H3S H 0.8291 0.7818 0.5061 0.113 Uiso 1 1 calc R
H4S H 0.8160 0.8808 0.5314 0.113 Uiso 1 1 calc R
Cl7 Cl 0.5534(2) 1.2430(3) 0.17040(12) 0.0779(12) Uani 0.524(5) 1 d PD
Cl8 Cl 0.7047(2) 1.2503(2) 0.13066(12) 0.0712(11) Uani 0.524(5) 1 d PD
C4S C 0.5716(5) 1.2395(10) 0.1184(2) 0.065(3) Uiso 0.524(5) 1 d PD
H4S1 H 0.5327 1.2941 0.0962 0.078 Uiso 0.524(5) 1 calc PR
H4S2 H 0.5441 1.1765 0.1009 0.078 Uiso 0.524(5) 1 calc PR
Cl3 Cl 0.8194(4) 1.1419(3) 0.35337(15) 0.0684(15) Uani 0.429(6) 1 d PD
Cl4 Cl 0.8239(5) 1.3255(3) 0.4084(2) 0.105(2) Uani 0.429(6) 1 d PD
C2S C 0.8309(12) 1.1900(5) 0.4080(3) 0.080(5) Uani 0.429(6) 1 d PD
H2S1 H 0.8966 1.1688 0.4349 0.096 Uiso 0.429(6) 1 calc PR
H2S2 H 0.7766 1.1623 0.4149 0.096 Uiso 0.429(6) 1 calc PR
Cl5 Cl 0.8216(9) 1.1975(9) 0.3655(4) 0.131(5) Uani 0.273(7) 1 d PD
Cl6 Cl 0.7263(6) 1.3553(7) 0.3991(3) 0.111(4) Uani 0.273(7) 1 d PD
C3S C 0.8381(11) 1.3110(15) 0.3935(12) 0.072(9) Uiso 0.273(7) 1 d PD
H3S1 H 0.8559 1.3599 0.3745 0.086 Uiso 0.273(7) 1 calc PR
H3S2 H 0.8958 1.3068 0.4268 0.086 Uiso 0.273(7) 1 calc PR
Cl9 Cl 0.6265(9) 1.1172(9) 0.1991(5) 0.196(6) Uani 0.355(7) 1 d PD
Cl10 Cl 0.5580(11) 1.2970(7) 0.1380(5) 0.199(6) Uani 0.355(7) 1 d PD
C5S C 0.5336(12) 1.1689(13) 0.1595(7) 0.066(5) Uiso 0.355(7) 1 d PD
H5S1 H 0.5266 1.1563 0.1260 0.079 Uiso 0.355(7) 1 calc PR
H5S2 H 0.4705 1.1493 0.1610 0.079 Uiso 0.355(7) 1 calc PR

loop_
_atom_site_aniso_label
_atom_site_aniso_U_11
_atom_site_aniso_U_22
_atom_site_aniso_U_33
_atom_site_aniso_U_23
_atom_site_aniso_U_13
_atom_site_aniso_U_12
S1 0.0281(4) 0.0234(4) 0.0240(5) 0.0027(4) 0.0103(3) -0.0085(3)
P1 0.0201(4) 0.0165(4) 0.0207(4) 0.0017(4) 0.0098(3) -0.0010(3)
N2 0.0256(15) 0.0281(17) 0.0240(16) 0.0029(13) 0.0102(12) -0.0022(12)
N22 0.0185(12) 0.0175(14) 0.0225(15) 0.0029(11) 0.0106(11) 0.0025(10)
N23 0.0196(12) 0.0169(14) 0.0198(14) 0.0037(11) 0.0120(11) 0.0001(10)
N24 0.0185(12) 0.0211(15) 0.0149(13) 0.0028(11) 0.0094(10) -0.0016(10)
C1 0.0204(15) 0.0217(17) 0.0192(17) 0.0034(14) 0.0114(13) -0.0028(12)
C3 0.0199(14) 0.0162(16) 0.0178(16) 0.0024(13) 0.0086(12) -0.0028(12)
C4 0.0255(16) 0.0127(16) 0.0215(17) 0.0046(13) 0.0123(13) -0.0015(12)
C5 0.0210(15) 0.0185(16) 0.0174(16) 0.0000(13) 0.0099(12) -0.0008(12)
C6 0.0192(14) 0.0124(15) 0.0230(17) 0.0008(13) 0.0097(12) 0.0019(11)
C7 0.0235(16) 0.0196(18) 0.030(2) 0.0033(15) 0.0148(14) 0.0019(13)
C8 0.0192(15) 0.0247(18) 0.0269(19) 0.0017(15) 0.0125(13) -0.0001(13)
C9 0.0171(14) 0.0196(16) 0.0195(17) -0.0004(13) 0.0102(12) -0.0023(12)
C10 0.0162(13) 0.0181(16) 0.0185(17) 0.0006(13) 0.0079(12) -0.0013(12)
C11 0.0146(13) 0.0199(17) 0.0224(17) -0.0019(13) 0.0109(12) 0.0000(12)
C12 0.0186(14) 0.0239(18) 0.0208(18) 0.0038(14) 0.0117(13) 0.0016(12)
C13 0.0221(15) 0.0202(18) 0.0168(16) 0.0024(13) 0.0110(12) 0.0006(12)
C14 0.0168(13) 0.0133(16) 0.0204(17) 0.0012(13) 0.0082(12) -0.0022(11)
C15 0.0202(14) 0.0134(16) 0.0162(16) -0.0004(12) 0.0088(12) -0.0021(11)
C16 0.0176(14) 0.0166(16) 0.0236(18) -0.0035(13) 0.0111(13) -0.0011(12)
C17 0.0255(16) 0.0210(17) 0.0227(18) -0.0002(14) 0.0144(14) 0.0010(13)
C18 0.0215(15) 0.0195(17) 0.0251(18) -0.0026(14) 0.0134(14) 0.0001(12)
C19 0.0194(14) 0.0192(17) 0.0186(16) 0.0010(13) 0.0101(12) -0.0001(12)
C20 0.0218(15) 0.0145(15) 0.0178(16) -0.0018(13) 0.0106(13) -0.0027(12)
C21 0.0236(15) 0.0130(15) 0.0177(16) 0.0036(13) 0.0121(13) -0.0003(12)
C22 0.0225(15) 0.0199(17) 0.0206(17) 0.0002(14) 0.0123(13) 0.0009(12)
C23 0.0249(16) 0.0204(18) 0.0234(18) 0.0008(14) 0.0135(14) 0.0001(13)
C24 0.0369(19) 0.0216(18) 0.0226(18) 0.0031(14) 0.0184(15) 0.0057(14)
C25 0.0268(18) 0.037(2) 0.030(2) 0.0058(17) 0.0145(15) 0.0131(15)
C26 0.0214(17) 0.045(2) 0.038(2) 0.0077(19) 0.0162(16) 0.0058(16)
C27 0.0237(16) 0.034(2) 0.0240(19) 0.0031(16) 0.0144(14) 0.0007(14)
C28 0.0197(15) 0.0244(18) 0.0184(17) -0.0032(14) 0.0097(13) 0.0018(13)
C29 0.0305(18) 0.0192(18) 0.0272(19) -0.0039(15) 0.0153(15) 0.0019(14)
C30 0.034(2) 0.041(2) 0.029(2) 0.0038(18) 0.0196(17) 0.0086(17)
C31 0.034(2) 0.038(2) 0.026(2) -0.0112(17) 0.0113(16) 0.0059(17)
C32 0.041(2) 0.021(2) 0.040(2) -0.0078(17) 0.0168(19) 0.0069(16)
C33 0.0344(19) 0.0209(18) 0.029(2) -0.0020(16) 0.0125(16) 0.0000(15)
C51 0.0218(15) 0.0201(17) 0.0246(18) 0.0007(14) 0.0131(14) 0.0005(12)
C52 0.0308(18) 0.0223(18) 0.0239(19) 0.0017(15) 0.0140(15) -0.0013(14)
C53 0.0346(19) 0.0227(19) 0.0239(19) 0.0040(15) 0.0129(16) -0.0017(14)
C54 0.0323(19) 0.0182(18) 0.032(2) -0.0016(15) 0.0093(16) -0.0014(14)
C55 0.0328(19) 0.0223(18) 0.029(2) 0.0018(15) 0.0167(16) 0.0033(14)
C56 0.0296(18) 0.0196(18) 0.0265(19) 0.0027(14) 0.0147(15) 0.0018(14)
C57 0.057(3) 0.022(2) 0.042(3) 0.0026(18) 0.023(2) 0.0074(18)
C61 0.0179(14) 0.0200(17) 0.0205(17) 0.0057(14) 0.0094(12) 0.0034(12)
C62 0.0195(15) 0.0230(18) 0.0229(18) 0.0028(14) 0.0111(13) 0.0020(13)
C63 0.0199(15) 0.033(2) 0.0248(19) 0.0049(15) 0.0122(14) 0.0057(14)
C64 0.0237(17) 0.035(2) 0.038(2) 0.0190(18) 0.0193(16) 0.0077(15)
C65 0.0305(18) 0.0173(18) 0.048(2) 0.0057(17) 0.0208(18) -0.0003(14)
C66 0.0245(16) 0.0155(17) 0.041(2) 0.0008(15) 0.0192(16) -0.0013(13)
C67 0.0255(19) 0.053(3) 0.047(3) 0.016(2) 0.0240(19) 0.0054(18)
C71 0.0214(15) 0.0154(16) 0.0193(17) 0.0002(13) 0.0119(13) 0.0020(12)
C72 0.0205(15) 0.0217(17) 0.0264(19) 0.0008(14) 0.0130(14) -0.0008(13)
C73 0.0300(18) 0.0169(18) 0.035(2) 0.0020(15) 0.0156(16) -0.0062(14)
C74 0.0279(17) 0.0261(19) 0.0260(19) 0.0069(15) 0.0172(15) 0.0038(14)
C75 0.0218(16) 0.029(2) 0.028(2) 0.0013(16) 0.0131(14) 0.0049(14)
C76 0.0192(15) 0.0208(17) 0.0250(18) 0.0005(14) 0.0106(13) -0.0048(12)
C77 0.041(2) 0.023(2) 0.050(3) 0.0014(19) 0.028(2) 0.0062(17)
C81 0.0193(14) 0.0182(17) 0.0197(17) -0.0004(13) 0.0106(12) -0.0011(12)
C82 0.0210(15) 0.0214(17) 0.0199(17) 0.0019(14) 0.0094(13) -0.0017(12)
C83 0.0205(15) 0.034(2) 0.0234(19) 0.0023(16) 0.0112(13) 0.0001(14)
C84 0.0208(15) 0.035(2) 0.0255(19) 0.0000(16) 0.0118(13) -0.0051(15)
C85 0.0295(17) 0.030(2) 0.0220(19) 0.0084(15) 0.0119(14) -0.0013(15)
C86 0.0194(15) 0.0224(18) 0.0243(18) 0.0002(14) 0.0111(13) -0.0002(13)
C87 0.0252(18) 0.076(3) 0.032(2) 0.015(2) 0.0172(17) -0.0014(19)
S2 0.0341(5) 0.0174(4) 0.0248(5) -0.0011(4) 0.0059(4) -0.0016(4)
P2 0.0218(4) 0.0188(4) 0.0179(4) -0.0013(3) 0.0080(3) -0.0013(3)
N2A 0.0253(14) 0.0232(16) 0.0229(16) 0.0034(12) 0.0101(12) -0.0008(12)
N22A 0.0191(12) 0.0201(14) 0.0178(14) 0.0002(11) 0.0101(11) -0.0010(10)
N23A 0.0177(12) 0.0219(15) 0.0206(15) 0.0015(12) 0.0094(11) -0.0005(11)
N24A 0.0180(12) 0.0199(14) 0.0191(14) 0.0020(12) 0.0100(11) 0.0005(10)
C1A 0.0224(15) 0.0164(16) 0.0164(16) 0.0040(13) 0.0087(12) 0.0003(12)
C3A 0.0222(15) 0.0203(17) 0.0221(18) -0.0001(14) 0.0139(13) -0.0034(12)
C4A 0.0184(14) 0.0227(18) 0.0166(16) 0.0037(13) 0.0079(12) 0.0011(12)
C5A 0.0206(15) 0.0222(17) 0.0187(17) 0.0013(14) 0.0107(12) -0.0018(13)
C6A 0.0161(14) 0.0248(18) 0.0214(17) -0.0020(14) 0.0100(12) -0.0008(12)
C7A 0.0273(17) 0.0260(19) 0.026(2) 0.0017(15) 0.0153(15) 0.0028(14)
C8A 0.0228(16) 0.0233(18) 0.0253(19) 0.0010(15) 0.0111(14) 0.0044(13)
C9A 0.0158(14) 0.0206(17) 0.0176(17) -0.0013(14) 0.0054(12) -0.0002(12)
C10A 0.0156(14) 0.0178(17) 0.0200(17) 0.0005(13) 0.0075(12) -0.0016(11)
C11A 0.0162(14) 0.0239(18) 0.0200(17) -0.0001(14) 0.0076(12) -0.0040(12)
C12A 0.0226(15) 0.0202(18) 0.0234(18) 0.0032(14) 0.0097(13) -0.0013(13)
C13A 0.0185(14) 0.0245(18) 0.0229(18) 0.0052(14) 0.0103(13) -0.0015(12)
C14A 0.0182(14) 0.0185(17) 0.0189(17) -0.0011(13) 0.0092(12) -0.0039(12)
C15A 0.0167(14) 0.0212(17) 0.0167(16) -0.0029(13) 0.0093(12) -0.0036(12)
C16A 0.0184(14) 0.0219(17) 0.0179(16) 0.0008(13) 0.0111(12) 0.0005(12)
C17A 0.0185(15) 0.0275(19) 0.029(2) 0.0016(15) 0.0145(14) 0.0014(13)
C18A 0.0227(16) 0.0206(17) 0.0258(19) -0.0016(14) 0.0125(14) 0.0032(13)
C19A 0.0210(15) 0.0182(17) 0.0186(16) -0.0030(13) 0.0108(12) -0.0014(12)
C20A 0.0214(15) 0.0194(17) 0.0154(16) -0.0028(13) 0.0082(12) -0.0023(12)
C21A 0.0170(14) 0.0175(16) 0.0189(16) -0.0010(13) 0.0096(12) -0.0022(11)
C22A 0.0258(16) 0.0267(19) 0.0227(19) 0.0036(15) 0.0114(14) 0.0092(14)
C23A 0.0243(16) 0.028(2) 0.0238(19) 0.0000(15) 0.0118(14) -0.0031(14)
C24A 0.033(2) 0.036(2) 0.032(2) 0.0145(18) 0.0181(17) 0.0066(17)
C25A 0.071(3) 0.054(3) 0.040(3) 0.025(2) 0.039(2) 0.033(2)
C26A 0.124(5) 0.038(3) 0.032(3) 0.006(2) 0.043(3) 0.040(3)
C27A 0.085(4) 0.027(2) 0.028(2) 0.0039(18) 0.027(2) 0.022(2)
C28A 0.0218(15) 0.033(2) 0.0206(18) -0.0038(15) 0.0098(13) -0.0042(14)
C29A 0.0262(19) 0.054(3) 0.032(2) -0.0006(19) 0.0134(17) -0.0037(17)
C30A 0.026(2) 0.067(3) 0.043(3) 0.004(2) 0.0107(18) 0.008(2)
C31A 0.028(2) 0.100(5) 0.045(3) -0.020(3) 0.017(2) -0.014(2)
C32A 0.039(2) 0.060(3) 0.044(3) -0.017(2) 0.027(2) -0.017(2)
C33A 0.038(2) 0.035(2) 0.030(2) -0.0121(18) 0.0179(18) -0.0141(17)
C51A 0.0232(16) 0.0277(19) 0.0227(18) 0.0015(15) 0.0152(14) 0.0005(13)
C52A 0.0233(16) 0.029(2) 0.027(2) 0.0031(15) 0.0150(14) 0.0001(14)
C53A 0.036(2) 0.040(2) 0.024(2) 0.0066(17) 0.0173(16) 0.0002(17)
C54A 0.032(2) 0.064(3) 0.041(3) 0.010(2) 0.0249(19) -0.001(2)
C55A 0.0181(17) 0.073(3) 0.051(3) 0.019(2) 0.0168(18) -0.0002(19)
C56A 0.0216(17) 0.046(2) 0.035(2) 0.0095(18) 0.0142(16) 0.0013(16)
C57A 0.040(3) 0.115(5) 0.072(4) 0.043(4) 0.032(3) -0.005(3)
C61A 0.0217(15) 0.0207(18) 0.0232(18) 0.0010(14) 0.0139(13) 0.0015(12)
C62A 0.0204(15) 0.0263(19) 0.0287(19) 0.0022(15) 0.0140(14) -0.0001(13)
C63A 0.0298(18) 0.0257(19) 0.029(2) 0.0056(16) 0.0129(16) 0.0110(15)
C64A 0.051(2) 0.0202(19) 0.028(2) -0.0004(16) 0.0178(18) 0.0019(17)
C65A 0.044(2) 0.020(2) 0.037(2) -0.0025(17) 0.0127(18) -0.0039(16)
C66A 0.0290(18) 0.028(2) 0.030(2) -0.0051(16) 0.0103(16) -0.0034(15)
C67A 0.065(3) 0.019(2) 0.050(3) 0.000(2) 0.015(2) 0.012(2)
C71A 0.0165(14) 0.0185(16) 0.0217(17) 0.0004(13) 0.0112(12) -0.0016(12)
C72A 0.0240(16) 0.0285(19) 0.0237(18) -0.0050(15) 0.0140(14) -0.0060(14)
C73A 0.0314(19) 0.034(2) 0.025(2) -0.0011(16) 0.0190(16) -0.0019(15)
C74A 0.0187(15) 0.0176(17) 0.036(2) 0.0057(15) 0.0178(14) 0.0042(12)
C75A 0.0209(16) 0.038(2) 0.033(2) 0.0042(18) 0.0054(15) -0.0086(15)
C76A 0.0203(16) 0.040(2) 0.0206(18) 0.0013(16) 0.0082(13) -0.0034(14)
C77A 0.0230(17) 0.031(2) 0.055(3) 0.0101(19) 0.0246(18) 0.0039(15)
C81A 0.0214(15) 0.0184(17) 0.0248(18) -0.0002(14) 0.0137(13) 0.0024(12)
C82A 0.037(2) 0.0254(19) 0.024(2) 0.0041(15) 0.0179(16) 0.0040(15)
C83A 0.045(2) 0.0238(19) 0.026(2) -0.0019(16) 0.0193(17) 0.0083(16)
C84A 0.0291(18) 0.0177(18) 0.030(2) 0.0038(15) 0.0091(15) 0.0024(14)
C85A 0.041(2) 0.034(2) 0.028(2) 0.0121(17) 0.0208(17) 0.0047(17)
C86A 0.040(2) 0.030(2) 0.024(2) 0.0038(16) 0.0203(17) 0.0077(16)
C87A 0.056(3) 0.023(2) 0.030(2) 0.0054(17) 0.013(2) 0.0055(18)
Cl1 0.0655(10) 0.1260(17) 0.0929(14) -0.0128(12) 0.0163(9) 0.0249(10)
Cl2 0.1113(15) 0.1006(15) 0.1061(16) -0.0394(12) 0.0469(13) -0.0054(12)
C1S 0.060(4) 0.113(6) 0.097(6) -0.007(5) 0.023(4) -0.009(4)
Cl7 0.091(2) 0.081(3) 0.068(2) 0.0054(17) 0.0420(18) 0.0061(18)
Cl8 0.0551(16) 0.069(2) 0.069(2) -0.0005(14) 0.0094(13) -0.0055(12)
Cl3 0.084(3) 0.082(3) 0.043(2) -0.0259(19) 0.0319(18) -0.016(2)
Cl4 0.149(6) 0.061(3) 0.078(4) -0.030(2) 0.028(3) -0.001(3)
C2S 0.077(10) 0.090(12) 0.074(12) 0.024(9) 0.034(9) 0.018(8)
Cl5 0.125(8) 0.195(12) 0.075(7) 0.011(7) 0.047(6) 0.094(8)
Cl6 0.093(6) 0.156(8) 0.073(5) -0.030(5) 0.029(4) 0.017(5)
Cl9 0.181(9) 0.222(12) 0.264(14) 0.054(9) 0.169(10) 0.071(8)
Cl10 0.305(15) 0.141(8) 0.262(13) 0.059(8) 0.225(13) 0.090(9)

loop_
_atom_type_symbol
_atom_type_description
_atom_type_scat_dispersion_real
_atom_type_scat_dispersion_imag
_atom_type_scat_source
C C 0.0033 0.0016 'International Tables Vol C Tables 4.2.6.8 and 6.1.1.4'
H H 0.0000 0.0000 'International Tables Vol C Tables 4.2.6.8 and 6.1.1.4'
Cl Cl 0.1484 0.1585 'International Tables Vol C Tables 4.2.6.8 and 6.1.1.4'
N N 0.0061 0.0033 'International Tables Vol C Tables 4.2.6.8 and 6.1.1.4'
P P 0.1023 0.0942 'International Tables Vol C Tables 4.2.6.8 and 6.1.1.4'
S S 0.1246 0.1234 'International Tables Vol C Tables 4.2.6.8 and 6.1.1.4'

loop_
_geom_angle_atom_site_label_1
_geom_angle_atom_site_label_2
_geom_angle_atom_site_label_3
_geom_angle
C21 P1 C22 103.89(15)
C21 P1 C28 107.32(15)
C22 P1 C28 102.41(16)
C21 P1 S1 121.01(11)
C22 P1 S1 110.55(12)
C28 P1 S1 109.96(12)
C3 N2 C4 108.0(3)
C9 N22 C6 111.8(3)
C9 N22 H22 124.1
C6 N22 H22 124.1
C14 N23 C11 109.0(3)
C14 N23 H23 125.5
C11 N23 H23 125.5
C16 N24 C19 106.1(3)
C20 C1 C3 121.3(3)
C20 C1 C21 130.7(3)
C3 C1 C21 107.1(3)
N2 C3 C1 110.9(3)
N2 C3 H3 124.6
C1 C3 H3 124.6
N2 C4 C5 121.2(3)
N2 C4 C21 109.2(3)
C5 C4 C21 129.6(3)
C6 C5 C4 119.5(3)
C6 C5 C51 119.2(3)
C4 C5 C51 121.2(3)
N22 C6 C5 124.7(3)
N22 C6 C7 105.7(3)
C5 C6 C7 129.5(3)
C8 C7 C6 108.1(3)
C8 C7 H7 126.0
C6 C7 H7 126.0
C7 C8 C9 108.9(3)
C7 C8 H8 125.6
C9 C8 H8 125.6
N22 C9 C10 126.8(3)
N22 C9 C8 105.5(3)
C10 C9 C8 127.7(3)
C9 C10 C11 125.8(3)
C9 C10 C61 117.3(3)
C11 C10 C61 116.8(3)
N23 C11 C10 126.6(3)
N23 C11 C12 107.3(3)
C10 C11 C12 126.0(3)
C13 C12 C11 108.4(3)
C13 C12 H12 125.8
C11 C12 H12 125.8
C12 C13 C14 107.3(3)
C12 C13 H13 126.3
C14 C13 H13 126.3
N23 C14 C15 125.5(3)
N23 C14 C13 107.8(3)
C15 C14 C13 126.6(3)
C14 C15 C16 124.3(3)
C14 C15 C71 120.0(3)
C16 C15 C71 115.6(3)
N24 C16 C15 125.5(3)
N24 C16 C17 110.3(3)
C15 C16 C17 124.2(3)
C18 C17 C16 106.6(3)
C18 C17 H17 126.7
C16 C17 H17 126.7
C17 C18 C19 107.3(3)
C17 C18 H18 126.3
C19 C18 H18 126.3
N24 C19 C20 123.9(3)
N24 C19 C18 109.6(3)
C20 C19 C18 125.7(3)
C19 C20 C1 121.0(3)
C19 C20 C81 119.2(3)
C1 C20 C81 119.4(3)
C1 C21 C4 104.6(3)
C1 C21 P1 123.6(3)
C4 C21 P1 125.9(2)
C27 C22 C23 118.7(3)
C27 C22 P1 119.0(3)
C23 C22 P1 122.2(2)
C24 C23 C22 121.1(3)
C24 C23 H1 119.4
C22 C23 H1 119.4
C23 C24 C25 120.0(3)
C23 C24 H24 120.0
C25 C24 H24 120.0
C26 C25 C24 119.7(3)
C26 C25 H25 120.1
C24 C25 H25 120.1
C25 C26 C27 120.9(3)
C25 C26 H26 119.6
C27 C26 H26 119.6
C22 C27 C26 119.6(4)
C22 C27 H27 120.2
C26 C27 H27 120.2
C29 C28 C33 118.3(3)
C29 C28 P1 122.7(3)
C33 C28 P1 118.7(3)
C30 C29 C28 121.5(3)
C30 C29 H29 119.3
C28 C29 H29 119.3
C29 C30 C31 119.7(4)
C29 C30 H30 120.2
C31 C30 H30 120.2
C32 C31 C30 119.6(4)
C32 C31 H31 120.2
C30 C31 H31 120.2
C31 C32 C33 120.8(4)
C31 C32 H32 119.6
C33 C32 H32 119.6
C32 C33 C28 120.2(4)
C32 C33 H33 119.9
C28 C33 H33 119.9
C52 C51 C56 117.1(3)
C52 C51 C5 121.2(3)
C56 C51 C5 121.7(3)
C53 C52 C51 120.8(3)
C53 C52 H52 119.6
C51 C52 H52 119.6
C52 C53 C54 122.0(4)
C52 C53 H53 119.0
C54 C53 H53 119.0
C53 C54 C55 117.3(3)
C53 C54 C57 121.3(4)
C55 C54 C57 121.4(4)
C56 C55 C54 122.3(3)
C56 C55 H55 118.9
C54 C55 H55 118.9
C55 C56 C51 120.4(3)
C55 C56 H56 119.8
C51 C56 H56 119.8
C54 C57 H57A 109.5
C54 C57 H57B 109.5
H57A C57 H57B 109.5
C54 C57 H57C 109.5
H57A C57 H57C 109.5
H57B C57 H57C 109.5
C66 C61 C62 117.7(3)
C66 C61 C10 121.1(3)
C62 C61 C10 121.1(3)
C63 C62 C61 120.7(3)
C63 C62 H62 119.7
C61 C62 H62 119.7
C62 C63 C64 121.3(3)
C62 C63 H63 119.3
C64 C63 H63 119.3
C65 C64 C63 117.4(3)
C65 C64 C67 121.1(4)
C63 C64 C67 121.5(4)
C66 C65 C64 121.1(4)
C66 C65 H65 119.4
C64 C65 H65 119.4
C65 C66 C61 121.6(4)
C65 C66 H66 119.2
C61 C66 H66 119.2
C64 C67 H67A 109.5
C64 C67 H67B 109.5
H67A C67 H67B 109.5
C64 C67 H67C 109.5
H67A C67 H67C 109.5
H67B C67 H67C 109.5
C76 C71 C72 117.4(3)
C76 C71 C15 119.7(3)
C72 C71 C15 122.7(3)
C73 C72 C71 120.9(3)
C73 C72 H72 119.6
C71 C72 H72 119.6
C72 C73 C74 122.3(3)
C72 C73 H73 118.8
C74 C73 H73 118.8
C73 C74 C75 116.5(3)
C73 C74 C77 122.4(3)
C75 C74 C77 121.1(3)
C76 C75 C74 121.3(3)
C76 C75 H75 119.3
C74 C75 H75 119.3
C75 C76 C71 121.4(3)
C75 C76 H76 119.3
C71 C76 H76 119.3
C74 C77 H77A 109.5
C74 C77 H77B 109.5
H77A C77 H77B 109.5
C74 C77 H77C 109.5
H77A C77 H77C 109.5
H77B C77 H77C 109.5
C86 C81 C82 118.4(3)
C86 C81 C20 120.0(3)
C82 C81 C20 121.6(3)
C81 C82 C83 120.1(3)
C81 C82 H82 119.9
C83 C82 H82 119.9
C84 C83 C82 120.6(3)
C84 C83 H83 119.7
C82 C83 H83 119.7
C83 C84 C85 119.2(3)
C83 C84 C87 121.8(3)
C85 C84 C87 119.0(3)
C84 C85 C86 121.0(3)
C84 C85 H85 119.5
C86 C85 H85 119.5
C85 C86 C81 120.6(3)
C85 C86 H86 119.7
C81 C86 H86 119.7
C84 C87 H87A 109.5
C84 C87 H87B 109.5
H87A C87 H87B 109.5
C84 C87 H87C 109.5
H87A C87 H87C 109.5
H87B C87 H87C 109.5
C21A P2 C22A 102.46(17)
C21A P2 C28A 110.66(16)
C22A P2 C28A 102.95(17)
C21A P2 S2 118.87(12)
C22A P2 S2 110.74(13)
C28A P2 S2 109.80(13)
C3A N2A C1A 106.1(3)
C9A N22A C6A 111.1(3)
C9A N22A H22A 124.5
C6A N22A H22A 124.5
C14A N23A C11A 104.8(3)
C16A N24A C19A 111.1(3)
C16A N24A H24A 124.4
C19A N24A H24A 124.5
C20A C1A N2A 117.1(3)
C20A C1A C21A 132.3(3)
N2A C1A C21A 110.1(3)
N2A C3A C4A 113.1(3)
N2A C3A H3A 123.4
C4A C3A H3A 123.4
C3A C4A C5A 122.5(3)
C3A C4A C21A 106.6(3)
C5A C4A C21A 130.6(3)
C6A C5A C4A 122.6(3)
C6A C5A C51A 120.9(3)
C4A C5A C51A 116.2(3)
N22A C6A C5A 124.6(3)
N22A C6A C7A 105.9(3)
C5A C6A C7A 129.5(3)
C8A C7A C6A 108.1(3)
C8A C7A H7A 125.9
C6A C7A H7A 125.9
C7A C8A C9A 107.8(3)
C7A C8A H8A 126.1
C9A C8A H8A 126.1
N22A C9A C10A 126.0(3)
N22A C9A C8A 107.0(3)
C10A C9A C8A 126.9(3)
C11A C10A C9A 125.6(3)
C11A C10A C61A 118.8(3)
C9A C10A C61A 115.6(3)
N23A C11A C10A 126.7(3)
N23A C11A C12A 110.6(3)
C10A C11A C12A 122.5(3)
C13A C12A C11A 106.9(3)
C13A C12A H12A 126.6
C11A C12A H12A 126.6
C12A C13A C14A 106.8(3)
C12A C13A H13A 126.6
C14A C13A H13A 126.6
N23A C14A C15A 126.4(3)
N23A C14A C13A 110.9(3)
C15A C14A C13A 122.6(3)
C16A C15A C14A 125.7(3)
C16A C15A C71A 117.0(3)
C14A C15A C71A 117.3(3)
N24A C16A C15A 126.7(3)
N24A C16A C17A 106.1(3)
C15A C16A C17A 127.2(3)
C18A C17A C16A 107.9(3)
C18A C17A H17A 126.1
C16A C17A H17A 126.1
C17A C18A C19A 109.4(3)
C17A C18A H18A 125.3
C19A C18A H18A 125.3
N24A C19A C20A 124.8(3)
N24A C19A C18A 105.5(3)
C20A C19A C18A 129.7(3)
C19A C20A C1A 121.0(3)
C19A C20A C81A 120.5(3)
C1A C20A C81A 118.1(3)
C4A C21A C1A 104.0(3)
C4A C21A P2 119.4(2)
C1A C21A P2 124.6(2)
C27A C22A C23A 117.5(4)
C27A C22A P2 120.5(3)
C23A C22A P2 122.0(3)
C24A C23A C22A 120.4(4)
C24A C23A H23A 119.8
C22A C23A H23A 119.8
C25A C24A C23A 120.5(4)
C25A C24A H2 119.7
C23A C24A H2 119.7
C26A C25A C24A 119.6(4)
C26A C25A H25A 120.2
C24A C25A H25A 120.2
C25A C26A C27A 121.3(4)
C25A C26A H26A 119.4
C27A C26A H26A 119.4
C26A C27A C22A 120.7(4)
C26A C27A H27A 119.6
C22A C27A H27A 119.6
C33A C28A C29A 118.0(4)
C33A C28A P2 119.0(3)
C29A C28A P2 122.7(3)
C30A C29A C28A 122.2(4)
C30A C29A H29A 118.9
C28A C29A H29A 118.9
C29A C30A C31A 119.0(5)
C29A C30A H30A 120.5
C31A C30A H30A 120.5
C32A C31A C30A 120.0(4)
C32A C31A H31A 120.0
C30A C31A H31A 120.0
C31A C32A C33A 119.7(4)
C31A C32A H32A 120.1
C33A C32A H32A 120.1
C28A C33A C32A 121.0(4)
C28A C33A H33A 119.5
C32A C33A H33A 119.5
C56A C51A C52A 118.6(3)
C56A C51A C5A 123.6(3)
C52A C51A C5A 117.8(3)
C53A C52A C51A 120.9(3)
C53A C52A H52A 119.5
C51A C52A H52A 119.5
C52A C53A C54A 121.6(4)
C52A C53A H53A 119.2
C54A C53A H53A 119.2
C55A C54A C53A 117.0(4)
C55A C54A C57A 121.5(4)
C53A C54A C57A 121.4(4)
C54A C55A C56A 122.7(4)
C54A C55A H55A 118.7
C56A C55A H55A 118.7
C51A C56A C55A 119.2(4)
C51A C56A H56A 120.4
C55A C56A H56A 120.4
C54A C57A H57D 109.5
C54A C57A H57E 109.5
H57D C57A H57E 109.5
C54A C57A H57F 109.5
H57D C57A H57F 109.5
H57E C57A H57F 109.5
C66A C61A C62A 118.2(3)
C66A C61A C10A 122.1(3)
C62A C61A C10A 119.7(3)
C63A C62A C61A 120.1(3)
C63A C62A H62A 119.9
C61A C62A H62A 119.9
C62A C63A C64A 121.2(4)
C62A C63A H63A 119.4
C64A C63A H63A 119.4
C65A C64A C63A 118.7(4)
C65A C64A C67A 120.5(4)
C63A C64A C67A 120.8(4)
C66A C65A C64A 120.4(4)
C66A C65A H65A 119.8
C64A C65A H65A 119.8
C65A C66A C61A 121.4(4)
C65A C66A H66A 119.3
C61A C66A H66A 119.3
C64A C67A H67D 109.5
C64A C67A H67E 109.5
H67D C67A H67E 109.5
C64A C67A H67F 109.5
H67D C67A H67F 109.5
H67E C67A H67F 109.5
C72A C71A C76A 118.3(3)
C72A C71A C15A 122.0(3)
C76A C71A C15A 119.6(3)
C71A C72A C73A 120.0(3)
C71A C72A H72A 120.0
C73A C72A H72A 120.0
C74A C73A C72A 122.2(3)
C74A C73A H73A 118.9
C72A C73A H73A 118.9
C73A C74A C75A 117.2(3)
C73A C74A C77A 121.1(3)
C75A C74A C77A 121.6(3)
C76A C75A C74A 121.0(3)
C76A C75A H75A 119.5
C74A C75A H75A 119.5
C75A C76A C71A 121.2(3)
C75A C76A H76A 119.4
C71A C76A H76A 119.4
C74A C77A H77D 109.5
C74A C77A H77E 109.5
H77D C77A H77E 109.5
C74A C77A H77F 109.5
H77D C77A H77F 109.5
H77E C77A H77F 109.5
C82A C81A C86A 117.8(3)
C82A C81A C20A 122.2(3)
C86A C81A C20A 119.6(3)
C81A C82A C83A 121.1(3)
C81A C82A H82A 119.5
C83A C82A H82A 119.5
C82A C83A C84A 120.6(3)
C82A C83A H83A 119.7
C84A C83A H83A 119.7
C85A C84A C83A 117.7(3)
C85A C84A C87A 122.3(4)
C83A C84A C87A 120.0(4)
C86A C85A C84A 122.1(4)
C86A C85A H85A 119.0
C84A C85A H85A 119.0
C85A C86A C81A 120.7(3)
C85A C86A H86A 119.6
C81A C86A H86A 119.6
C84A C87A H87D 109.5
C84A C87A H87E 109.5
H87D C87A H87E 109.5
C84A C87A H87F 109.5
H87D C87A H87F 109.5
H87E C87A H87F 109.5
Cl1 C1S Cl2 114.1(3)
Cl1 C1S H3S 108.7
Cl2 C1S H3S 108.7
Cl1 C1S H4S 108.7
Cl2 C1S H4S 108.7
H3S C1S H4S 107.6
C5S Cl7 Cl10 114.3(12)
C5S Cl7 C4S 79.7(11)
C5S Cl7 Cl9 49.2(9)
Cl10 Cl7 Cl9 129.2(5)
C4S Cl7 Cl9 95.8(5)
Cl7 C4S Cl8 114.0(4)
Cl7 C4S H4S1 108.8
Cl8 C4S H4S1 108.8
Cl7 C4S H4S2 108.8
Cl8 C4S H4S2 108.8
H4S1 C4S H4S2 107.7
Cl6 Cl4 C2S 110.1(7)
Cl6 Cl4 Cl5 112.0(5)
Cl3 C2S Cl4 113.9(4)
Cl3 C2S H2S1 108.8
Cl4 C2S H2S1 108.8
Cl3 C2S H2S2 108.8
Cl4 C2S H2S2 108.8
H2S1 C2S H2S2 107.7
Cl3 Cl5 C3S 174.7(14)
Cl3 Cl5 Cl4 168.3(13)
Cl5 C3S Cl6 113.9(4)
Cl5 C3S H3S1 108.8
Cl6 C3S H3S1 108.8
Cl5 C3S H3S2 108.8
Cl6 C3S H3S2 108.8
H3S1 C3S H3S2 107.7
Cl7 Cl10 Cl8 107.1(6)
C5S Cl10 Cl8 96.3(6)
Cl7 C5S Cl9 99.3(13)
Cl9 C5S Cl10 115.8(11)
Cl7 C5S H5S1 111.9
Cl9 C5S H5S1 111.9
Cl10 C5S H5S1 76.0
Cl7 C5S H5S2 111.9
Cl9 C5S H5S2 111.9
Cl10 C5S H5S2 125.1
H5S1 C5S H5S2 109.6

loop_
_geom_bond_atom_site_label_1
_geom_bond_atom_site_label_2
_geom_bond_distance
S1 P1 1.9574(12)
P1 C21 1.797(3)
P1 C22 1.817(3)
P1 C28 1.828(3)
N2 C3 1.315(4)
N2 C4 1.412(4)
N22 C9 1.360(4)
N22 C6 1.377(4)
N22 H22 0.8600
N23 C14 1.365(4)
N23 C11 1.386(4)
N23 H23 0.8600
N24 C16 1.360(4)
N24 C19 1.385(4)
C1 C20 1.415(5)
C1 C3 1.420(5)
C1 C21 1.427(4)
C3 H3 0.9300
C4 C5 1.423(5)
C4 C21 1.427(5)
C5 C6 1.402(4)
C5 C51 1.456(5)
C6 C7 1.421(5)
C7 C8 1.364(5)
C7 H7 0.9300
C8 C9 1.426(5)
C8 H8 0.9300
C9 C10 1.394(5)
C10 C11 1.413(4)
C10 C61 1.499(4)
C11 C12 1.426(5)
C12 C13 1.359(5)
C12 H12 0.9300
C13 C14 1.443(4)
C13 H13 0.9300
C14 C15 1.402(4)
C15 C16 1.419(5)
C15 C71 1.477(4)
C16 C17 1.455(5)
C17 C18 1.347(5)
C17 H17 0.9300
C18 C19 1.444(5)
C18 H18 0.9300
C19 C20 1.405(5)
C20 C81 1.481(4)
C22 C27 1.385(5)
C22 C23 1.397(5)
C23 C24 1.382(5)
C23 H1 0.9300
C24 C25 1.386(5)
C24 H24 0.9300
C25 C26 1.366(6)
C25 H25 0.9300
C26 C27 1.412(5)
C26 H26 0.9300
C27 H27 0.9300
C28 C29 1.390(5)
C28 C33 1.396(5)
C29 C30 1.379(5)
C29 H29 0.9300
C30 C31 1.386(6)
C30 H30 0.9300
C31 C32 1.382(6)
C31 H31 0.9300
C32 C33 1.383(6)
C32 H32 0.9300
C33 H33 0.9300
C51 C52 1.408(5)
C51 C56 1.409(5)
C52 C53 1.378(5)
C52 H52 0.9300
C53 C54 1.379(5)
C53 H53 0.9300
C54 C55 1.388(5)
C54 C57 1.510(5)
C55 C56 1.376(5)
C55 H55 0.9300
C56 H56 0.9300
C57 H57A 0.9600
C57 H57B 0.9600
C57 H57C 0.9600
C61 C66 1.382(5)
C61 C62 1.392(5)
C62 C63 1.388(5)
C62 H62 0.9300
C63 C64 1.391(6)
C63 H63 0.9300
C64 C65 1.388(6)
C64 C67 1.506(5)
C65 C66 1.379(5)
C65 H65 0.9300
C66 H66 0.9300
C67 H67A 0.9600
C67 H67B 0.9600
C67 H67C 0.9600
C71 C76 1.391(4)
C71 C72 1.399(5)
C72 C73 1.367(5)
C72 H72 0.9300
C73 C74 1.398(5)
C73 H73 0.9300
C74 C75 1.399(5)
C74 C77 1.507(5)
C75 C76 1.380(5)
C75 H75 0.9300
C76 H76 0.9300
C77 H77A 0.9600
C77 H77B 0.9600
C77 H77C 0.9600
C81 C86 1.393(5)
C81 C82 1.399(5)
C82 C83 1.410(5)
C82 H82 0.9300
C83 C84 1.371(5)
C83 H83 0.9300
C84 C85 1.386(5)
C84 C87 1.512(5)
C85 C86 1.387(5)
C85 H85 0.9300
C86 H86 0.9300
C87 H87A 0.9600
C87 H87B 0.9600
C87 H87C 0.9600
S2 P2 1.9489(13)
P2 C21A 1.811(3)
P2 C22A 1.814(4)
P2 C28A 1.823(4)
N2A C3A 1.312(4)
N2A C1A 1.416(4)
N22A C9A 1.335(4)
N22A C6A 1.376(4)
N22A H22A 0.8601
N23A C14A 1.367(4)
N23A C11A 1.374(4)
N24A C16A 1.366(4)
N24A C19A 1.378(4)
N24A H24A 0.8600
C1A C20A 1.412(4)
C1A C21A 1.437(5)
C3A C4A 1.409(5)
C3A H3A 0.9300
C4A C5A 1.414(5)
C4A C21A 1.430(4)
C5A C6A 1.393(5)
C5A C51A 1.495(5)
C6A C7A 1.425(5)
C7A C8A 1.354(5)
C7A H7A 0.9300
C8A C9A 1.432(5)
C8A H8A 0.9300
C9A C10A 1.422(5)
C10A C11A 1.405(4)
C10A C61A 1.493(5)
C11A C12A 1.449(5)
C12A C13A 1.334(5)
C12A H12A 0.9300
C13A C14A 1.450(5)
C13A H13A 0.9300
C14A C15A 1.406(4)
C15A C16A 1.392(5)
C15A C71A 1.495(4)
C16A C17A 1.433(5)
C17A C18A 1.352(5)
C17A H17A 0.9300
C18A C19A 1.419(4)
C18A H18A 0.9300
C19A C20A 1.395(5)
C20A C81A 1.489(5)
C22A C27A 1.382(6)
C22A C23A 1.407(5)
C23A C24A 1.381(5)
C23A H23A 0.9300
C24A C25A 1.368(7)
C24A H2 0.9300
C25A C26A 1.353(7)
C25A H25A 0.9300
C26A C27A 1.378(6)
C26A H26A 0.9300
C27A H27A 0.9300
C28A C33A 1.379(5)
C28A C29A 1.395(6)
C29A C30A 1.349(6)
C29A H29A 0.9300
C30A C31A 1.414(7)
C30A H30A 0.9300
C31A C32A 1.364(8)
C31A H31A 0.9300
C32A C33A 1.390(6)
C32A H32A 0.9300
C33A H33A 0.9300
C51A C56A 1.383(5)
C51A C52A 1.407(5)
C52A C53A 1.372(5)
C52A H52A 0.9300
C53A C54A 1.394(6)
C53A H53A 0.9300
C54A C55A 1.381(6)
C54A C57A 1.501(6)
C55A C56A 1.406(5)
C55A H55A 0.9300
C56A H56A 0.9300
C57A H57D 0.9600
C57A H57E 0.9600
C57A H57F 0.9600
C61A C66A 1.378(5)
C61A C62A 1.400(5)
C62A C63A 1.377(5)
C62A H62A 0.9300
C63A C64A 1.383(6)
C63A H63A 0.9300
C64A C65A 1.379(6)
C64A C67A 1.525(5)
C65A C66A 1.378(6)
C65A H65A 0.9300
C66A H66A 0.9300
C67A H67D 0.9600
C67A H67E 0.9600
C67A H67F 0.9600
C71A C72A 1.386(5)
C71A C76A 1.394(5)
C72A C73A 1.391(5)
C72A H72A 0.9300
C73A C74A 1.383(5)
C73A H73A 0.9300
C74A C75A 1.399(6)
C74A C77A 1.486(5)
C75A C76A 1.381(5)
C75A H75A 0.9300
C76A H76A 0.9300
C77A H77D 0.9600
C77A H77E 0.9600
C77A H77F 0.9600
C81A C82A 1.383(5)
C81A C86A 1.400(5)
C82A C83A 1.392(5)
C82A H82A 0.9300
C83A C84A 1.400(5)
C83A H83A 0.9300
C84A C85A 1.374(6)
C84A C87A 1.512(5)
C85A C86A 1.372(5)
C85A H85A 0.9300
C86A H86A 0.9300
C87A H87D 0.9600
C87A H87E 0.9600
C87A H87F 0.9600
Cl1 C1S 1.684(6)
Cl2 C1S 1.799(6)
C1S H3S 0.9700
C1S H4S 0.9700
Cl7 C5S 1.034(17)
Cl7 Cl10 1.227(9)
Cl7 C4S 1.684(6)
Cl7 Cl9 1.953(11)
Cl8 C4S 1.799(6)
Cl8 Cl10 2.315(10)
C4S H4S1 0.9700
C4S H4S2 0.9700
Cl3 Cl5 0.815(10)
Cl3 C2S 1.684(6)
Cl4 Cl6 1.370(9)
Cl4 C2S 1.799(6)
Cl4 Cl5 2.117(10)
C2S H2S1 0.9700
C2S H2S2 0.9700
Cl5 C3S 1.684(6)
Cl6 C3S 1.799(6)
C3S H3S1 0.9700
C3S H3S2 0.9700
Cl9 C5S 1.498(15)
Cl10 C5S 1.903(15)
C5S H5S1 0.9700
C5S H5S2 0.9700

loop_
_geom_torsion_atom_site_label_1
_geom_torsion_atom_site_label_2
_geom_torsion_atom_site_label_3
_geom_torsion_atom_site_label_4
_geom_torsion
C4 N2 C3 C1 1.9(4)
C20 C1 C3 N2 166.7(3)
C21 C1 C3 N2 -3.6(4)
C3 N2 C4 C5 -178.2(3)
C3 N2 C4 C21 0.6(4)
N2 C4 C5 C6 145.0(3)
C21 C4 C5 C6 -33.4(5)
N2 C4 C5 C51 -32.2(5)
C21 C4 C5 C51 149.3(4)
C9 N22 C6 C5 -179.6(3)
C9 N22 C6 C7 -0.6(4)
C4 C5 C6 N22 -25.5(5)
C51 C5 C6 N22 151.8(3)
C4 C5 C6 C7 155.7(4)
C51 C5 C6 C7 -27.0(5)
N22 C6 C7 C8 1.2(4)
C5 C6 C7 C8 -179.8(4)
C6 C7 C8 C9 -1.4(4)
C6 N22 C9 C10 178.6(3)
C6 N22 C9 C8 -0.3(4)
C7 C8 C9 N22 1.0(4)
C7 C8 C9 C10 -177.8(3)
N22 C9 C10 C11 11.5(6)
C8 C9 C10 C11 -169.9(3)
N22 C9 C10 C61 -171.6(3)
C8 C9 C10 C61 7.0(5)
C14 N23 C11 C10 174.9(3)
C14 N23 C11 C12 -4.4(4)
C9 C10 C11 N23 15.1(6)
C61 C10 C11 N23 -161.8(3)
C9 C10 C11 C12 -165.7(3)
C61 C10 C11 C12 17.3(5)
N23 C11 C12 C13 2.5(4)
C10 C11 C12 C13 -176.8(3)
C11 C12 C13 C14 0.3(4)
C11 N23 C14 C15 -172.1(3)
C11 N23 C14 C13 4.6(4)
C12 C13 C14 N23 -3.0(4)
C12 C13 C14 C15 173.6(3)
N23 C14 C15 C16 -3.8(5)
C13 C14 C15 C16 -179.9(3)
N23 C14 C15 C71 172.2(3)
C13 C14 C15 C71 -3.9(5)
C19 N24 C16 C15 -176.0(3)
C19 N24 C16 C17 2.6(4)
C14 C15 C16 N24 -12.9(5)
C71 C15 C16 N24 171.0(3)
C14 C15 C16 C17 168.6(3)
C71 C15 C16 C17 -7.5(5)
N24 C16 C17 C18 -1.0(4)
C15 C16 C17 C18 177.7(3)
C16 C17 C18 C19 -1.1(4)
C16 N24 C19 C20 167.4(3)
C16 N24 C19 C18 -3.3(4)
C17 C18 C19 N24 2.7(4)
C17 C18 C19 C20 -167.7(3)
N24 C19 C20 C1 14.9(5)
C18 C19 C20 C1 -176.0(3)
N24 C19 C20 C81 -157.9(3)
C18 C19 C20 C81 11.2(5)
C3 C1 C20 C19 -134.8(3)
C21 C1 C20 C19 33.0(5)
C3 C1 C20 C81 38.0(5)
C21 C1 C20 C81 -154.3(3)
C20 C1 C21 C4 -165.4(3)
C3 C1 C21 C4 3.7(4)
C20 C1 C21 P1 40.4(5)
C3 C1 C21 P1 -150.6(2)
N2 C4 C21 C1 -2.7(4)
C5 C4 C21 C1 175.9(3)
N2 C4 C21 P1 150.8(3)
C5 C4 C21 P1 -30.6(5)
C22 P1 C21 C1 119.2(3)
C28 P1 C21 C1 11.2(3)
S1 P1 C21 C1 -116.0(3)
C22 P1 C21 C4 -29.6(3)
C28 P1 C21 C4 -137.6(3)
S1 P1 C21 C4 95.2(3)
C21 P1 C22 C27 148.3(3)
C28 P1 C22 C27 -100.0(3)
S1 P1 C22 C27 17.1(3)
C21 P1 C22 C23 -35.8(3)
C28 P1 C22 C23 75.8(3)
S1 P1 C22 C23 -167.1(3)
C27 C22 C23 C24 -1.5(5)
P1 C22 C23 C24 -177.3(3)
C22 C23 C24 C25 2.7(5)
C23 C24 C25 C26 -2.1(6)
C24 C25 C26 C27 0.5(6)
C23 C22 C27 C26 -0.2(5)
P1 C22 C27 C26 175.7(3)
C25 C26 C27 C22 0.7(6)
C21 P1 C28 C29 65.0(3)
C22 P1 C28 C29 -44.0(3)
S1 P1 C28 C29 -161.6(3)
C21 P1 C28 C33 -121.6(3)
C22 P1 C28 C33 129.4(3)
S1 P1 C28 C33 11.8(3)
C33 C28 C29 C30 -0.3(5)
P1 C28 C29 C30 173.2(3)
C28 C29 C30 C31 -0.9(6)
C29 C30 C31 C32 1.5(6)
C30 C31 C32 C33 -1.0(6)
C31 C32 C33 C28 -0.1(6)
C29 C28 C33 C32 0.7(5)
P1 C28 C33 C32 -172.9(3)
C6 C5 C51 C52 150.5(3)
C4 C5 C51 C52 -32.2(5)
C6 C5 C51 C56 -28.9(5)
C4 C5 C51 C56 148.4(3)
C56 C51 C52 C53 2.5(5)
C5 C51 C52 C53 -177.0(3)
C51 C52 C53 C54 -0.5(6)
C52 C53 C54 C55 -1.5(6)
C52 C53 C54 C57 179.9(4)
C53 C54 C55 C56 1.4(6)
C57 C54 C55 C56 -180.0(4)
C54 C55 C56 C51 0.7(6)
C52 C51 C56 C55 -2.6(5)
C5 C51 C56 C55 176.9(3)
C9 C10 C61 C66 -123.3(4)
C11 C10 C61 C66 53.9(5)
C9 C10 C61 C62 52.5(4)
C11 C10 C61 C62 -130.3(3)
C66 C61 C62 C63 -3.1(5)
C10 C61 C62 C63 -178.9(3)
C61 C62 C63 C64 0.6(5)
C62 C63 C64 C65 2.5(5)
C62 C63 C64 C67 -179.5(3)
C63 C64 C65 C66 -3.1(6)
C67 C64 C65 C66 178.9(4)
C64 C65 C66 C61 0.7(6)
C62 C61 C66 C65 2.5(5)
C10 C61 C66 C65 178.4(3)
C14 C15 C71 C76 127.2(3)
C16 C15 C71 C76 -56.5(4)
C14 C15 C71 C72 -58.7(5)
C16 C15 C71 C72 117.6(4)
C76 C71 C72 C73 2.9(5)
C15 C71 C72 C73 -171.3(3)
C71 C72 C73 C74 -0.3(6)
C72 C73 C74 C75 -2.8(6)
C72 C73 C74 C77 176.9(4)
C73 C74 C75 C76 3.3(5)
C77 C74 C75 C76 -176.5(4)
C74 C75 C76 C71 -0.6(6)
C72 C71 C76 C75 -2.5(5)
C15 C71 C76 C75 171.9(3)
C19 C20 C81 C86 -144.4(3)
C1 C20 C81 C86 42.6(5)
C19 C20 C81 C82 36.9(5)
C1 C20 C81 C82 -136.0(3)
C86 C81 C82 C83 3.1(5)
C20 C81 C82 C83 -178.2(3)
C81 C82 C83 C84 -1.7(5)
C82 C83 C84 C85 -0.4(6)
C82 C83 C84 C87 179.1(4)
C83 C84 C85 C86 1.2(6)
C87 C84 C85 C86 -178.3(4)
C84 C85 C86 C81 0.3(6)
C82 C81 C86 C85 -2.4(5)
C20 C81 C86 C85 178.9(3)
C3A N2A C1A C20A 171.6(3)
C3A N2A C1A C21A -0.9(4)
C1A N2A C3A C4A -0.4(4)
N2A C3A C4A C5A -173.1(3)
N2A C3A C4A C21A 1.5(4)
C3A C4A C5A C6A 137.7(4)
C21A C4A C5A C6A -35.5(6)
C3A C4A C5A C51A -36.6(5)
C21A C4A C5A C51A 150.2(4)
C9A N22A C6A C5A 176.4(3)
C9A N22A C6A C7A -2.5(4)
C4A C5A C6A N22A -11.2(5)
C51A C5A C6A N22A 162.9(3)
C4A C5A C6A C7A 167.4(4)
C51A C5A C6A C7A -18.5(6)
N22A C6A C7A C8A 2.1(4)
C5A C6A C7A C8A -176.6(4)
C6A C7A C8A C9A -1.1(4)
C6A N22A C9A C10A -176.9(3)
C6A N22A C9A C8A 1.8(4)
C7A C8A C9A N22A -0.4(4)
C7A C8A C9A C10A 178.3(3)
N22A C9A C10A C11A 9.0(5)
C8A C9A C10A C11A -169.5(3)
N22A C9A C10A C61A -172.7(3)
C8A C9A C10A C61A 8.7(5)
C14A N23A C11A C10A 172.5(3)
C14A N23A C11A C12A -2.8(4)
C9A C10A C11A N23A 6.0(6)
C61A C10A C11A N23A -172.2(3)
C9A C10A C11A C12A -179.3(3)
C61A C10A C11A C12A 2.5(5)
N23A C11A C12A C13A 1.9(4)
C10A C11A C12A C13A -173.6(3)
C11A C12A C13A C14A -0.2(4)
C11A N23A C14A C15A -172.7(3)
C11A N23A C14A C13A 2.6(4)
C12A C13A C14A N23A -1.5(4)
C12A C13A C14A C15A 174.0(3)
N23A C14A C15A C16A -8.1(5)
C13A C14A C15A C16A 177.1(3)
N23A C14A C15A C71A 169.5(3)
C13A C14A C15A C71A -5.3(5)
C19A N24A C16A C15A -178.2(3)
C19A N24A C16A C17A 0.7(4)
C14A C15A C16A N24A 0.9(6)
C71A C15A C16A N24A -176.7(3)
C14A C15A C16A C17A -177.8(3)
C71A C15A C16A C17A 4.6(5)
N24A C16A C17A C18A -0.5(4)
C15A C16A C17A C18A 178.4(3)
C16A C17A C18A C19A 0.1(4)
C16A N24A C19A C20A 177.7(3)
C16A N24A C19A C18A -0.6(4)
C17A C18A C19A N24A 0.3(4)
C17A C18A C19A C20A -177.9(3)
N24A C19A C20A C1A 8.5(5)
C18A C19A C20A C1A -173.7(3)
N24A C19A C20A C81A -163.4(3)
C18A C19A C20A C81A 14.4(5)
N2A C1A C20A C19A -141.4(3)
C21A C1A C20A C19A 29.2(5)
N2A C1A C20A C81A 30.7(4)
C21A C1A C20A C81A -158.8(3)
C3A C4A C21A C1A -1.9(4)
C5A C4A C21A C1A 172.1(3)
C3A C4A C21A P2 142.4(3)
C5A C4A C21A P2 -43.6(5)
C20A C1A C21A C4A -169.3(4)
N2A C1A C21A C4A 1.8(4)
C20A C1A C21A P2 48.8(5)
N2A C1A C21A P2 -140.1(3)
C22A P2 C21A C4A -55.6(3)
C28A P2 C21A C4A -164.7(3)
S2 P2 C21A C4A 66.9(3)
C22A P2 C21A C1A 81.1(3)
C28A P2 C21A C1A -28.1(3)
S2 P2 C21A C1A -156.5(2)
C21A P2 C22A C27A 151.2(3)
C28A P2 C22A C27A -93.8(4)
S2 P2 C22A C27A 23.5(4)
C21A P2 C22A C23A -27.4(3)
C28A P2 C22A C23A 87.5(3)
S2 P2 C22A C23A -155.2(3)
C27A C22A C23A C24A 1.3(6)
P2 C22A C23A C24A 180.0(3)
C22A C23A C24A C25A -0.9(6)
C23A C24A C25A C26A -0.5(7)
C24A C25A C26A C27A 1.3(9)
C25A C26A C27A C22A -0.9(9)
C23A C22A C27A C26A -0.5(7)
P2 C22A C27A C26A -179.2(4)
C21A P2 C28A C33A -110.0(3)
C22A P2 C28A C33A 141.2(3)
S2 P2 C28A C33A 23.2(3)
C21A P2 C28A C29A 76.4(4)
C22A P2 C28A C29A -32.5(4)
S2 P2 C28A C29A -150.5(3)
C33A C28A C29A C30A -1.7(6)
P2 C28A C29A C30A 172.0(4)
C28A C29A C30A C31A 1.3(7)
C29A C30A C31A C32A -0.6(7)
C30A C31A C32A C33A 0.4(7)
C29A C28A C33A C32A 1.5(6)
P2 C28A C33A C32A -172.5(3)
C31A C32A C33A C28A -0.8(7)
C6A C5A C51A C56A -36.9(5)
C4A C5A C51A C56A 137.5(4)
C6A C5A C51A C52A 145.2(4)
C4A C5A C51A C52A -40.3(5)
C56A C51A C52A C53A -1.8(6)
C5A C51A C52A C53A 176.2(3)
C51A C52A C53A C54A 1.5(6)
C52A C53A C54A C55A -0.6(7)
C52A C53A C54A C57A -177.4(5)
C53A C54A C55A C56A 0.1(8)
C57A C54A C55A C56A 176.9(5)
C52A C51A C56A C55A 1.2(6)
C5A C51A C56A C55A -176.6(4)
C54A C55A C56A C51A -0.4(8)
C11A C10A C61A C66A 59.9(5)
C9A C10A C61A C66A -118.4(4)
C11A C10A C61A C62A -121.1(4)
C9A C10A C61A C62A 60.5(4)
C66A C61A C62A C63A -0.3(5)
C10A C61A C62A C63A -179.3(3)
C61A C62A C63A C64A 0.5(6)
C62A C63A C64A C65A -1.1(6)
C62A C63A C64A C67A 179.0(4)
C63A C64A C65A C66A 1.5(6)
C67A C64A C65A C66A -178.6(4)
C64A C65A C66A C61A -1.4(6)
C62A C61A C66A C65A 0.8(6)
C10A C61A C66A C65A 179.7(4)
C16A C15A C71A C72A -109.7(4)
C14A C15A C71A C72A 72.5(4)
C16A C15A C71A C76A 74.0(4)
C14A C15A C71A C76A -103.8(4)
C76A C71A C72A C73A 2.7(5)
C15A C71A C72A C73A -173.7(3)
C71A C72A C73A C74A -1.6(6)
C72A C73A C74A C75A -0.1(5)
C72A C73A C74A C77A 176.7(3)
C73A C74A C75A C76A 0.8(6)
C77A C74A C75A C76A -176.0(4)
C74A C75A C76A C71A 0.3(6)
C72A C71A C76A C75A -2.0(6)
C15A C71A C76A C75A 174.4(3)
C19A C20A C81A C82A 43.2(5)
C1A C20A C81A C82A -128.9(4)
C19A C20A C81A C86A -144.6(3)
C1A C20A C81A C86A 43.3(5)
C86A C81A C82A C83A 0.1(5)
C20A C81A C82A C83A 172.5(3)
C81A C82A C83A C84A 0.4(6)
C82A C83A C84A C85A -0.2(6)
C82A C83A C84A C87A -178.9(4)
C83A C84A C85A C86A -0.6(6)
C87A C84A C85A C86A 178.1(4)
C84A C85A C86A C81A 1.2(6)
C82A C81A C86A C85A -0.9(6)
C20A C81A C86A C85A -173.5(3)
C5S Cl7 C4S Cl8 -111.7(12)
Cl10 Cl7 C4S Cl8 90.5(14)
Cl9 Cl7 C4S Cl8 -65.1(8)
Cl10 Cl8 C4S Cl7 -49.1(7)
Cl5 Cl3 C2S Cl4 2.9(14)
Cl6 Cl4 C2S Cl3 98.6(10)
Cl5 Cl4 C2S Cl3 -1.3(7)
C2S Cl3 Cl5 Cl4 -11(5)
Cl6 Cl4 Cl5 Cl3 -81(6)
C2S Cl4 Cl5 Cl3 13(6)
Cl6 Cl4 Cl5 C3S 123(5)
C2S Cl4 Cl5 C3S -143(5)
C2S Cl4 Cl6 C3S -78(3)
Cl5 Cl4 Cl6 C3S -40(3)
Cl4 Cl5 C3S Cl6 -40(3)
Cl4 Cl6 C3S Cl5 125(5)
Cl10 Cl7 Cl9 C5S -89.9(17)
C4S Cl7 Cl9 C5S -71.0(14)
C4S Cl7 Cl10 C5S 24.1(17)
Cl9 Cl7 Cl10 C5S 56.2(11)
C5S Cl7 Cl10 Cl8 -72.1(13)
C4S Cl7 Cl10 Cl8 -48.0(6)
Cl9 Cl7 Cl10 Cl8 -15.9(14)
C4S Cl8 Cl10 Cl7 82.7(10)
C4S Cl8 Cl10 C5S 54.4(10)
Cl10 Cl7 C5S Cl9 121.7(10)
C4S Cl7 C5S Cl9 107.1(11)
C4S Cl7 C5S Cl10 -14.6(9)
Cl9 Cl7 C5S Cl10 -121.7(10)
Cl7 Cl9 C5S Cl10 33.7(7)
Cl8 Cl10 C5S Cl7 113.8(13)
Cl7 Cl10 C5S Cl9 -68.9(13)
Cl8 Cl10 C5S Cl9 44.9(14)
